data_7225099
loop_
_publ_author_name
'Sun, Ou'
'Chen, Peng'
'Li, Hong-Feng'
'Gao, Ting'
'Sun, Wen-Bin'
'Li, Guang-Ming'
'Yan, Peng-Fei'

_publ_section_title
;
 A series of dinuclear lanthanide(iii) complexes constructed from Schiff
 base and \b-diketonate ligands: synthesis, structure, luminescence and
 SMM behavior
;
_journal_issue 24
_journal_name_full CrystEngComm
_journal_page_first 4627
_journal_paper_doi 10.1039/C6CE00354K
_journal_volume 18
_journal_year 2016
_chemical_formula_moiety 'C104 H80 Dy2 N4 O12, 2(O)'
_chemical_formula_sum 'C104 H80 Dy2 N4 O14'
_chemical_formula_weight 1934.72
_chemical_name_systematic
;
 ? 
;
_space_group_crystal_system triclinic
_space_group_IT_number 2
_space_group_name_Hall '-P 1'
_space_group_name_H-M_alt 'P -1'
_symmetry_space_group_name_Hall '-P 1'
_symmetry_space_group_name_H-M 'P -1'
_atom_sites_solution_hydrogens geom
_atom_sites_solution_primary direct
_atom_sites_solution_secondary difmap
_audit_creation_date 2016-04-25
_audit_creation_method
;
Olex2 1.2
(compiled 2015.01.26 svn.r3150 for OlexSys, GUI svn.r4998)
;
_audit_update_record
;
2016-04-26 deposited with the CCDC.
2016-05-04 downloaded from the CCDC.
;
_cell_angle_alpha 85.880(5)
_cell_angle_beta 89.094(6)
_cell_angle_gamma 63.263(8)
_cell_formula_units_Z 1
_cell_length_a 13.1920(11)
_cell_length_b 13.5237(10)
_cell_length_c 14.1426(8)
_cell_measurement_reflns_used 6389
_cell_measurement_temperature 293(2)
_cell_measurement_theta_max 29.0593
_cell_measurement_theta_min 2.8827
_cell_volume 2247.1(3)
_computing_cell_refinement
;
CrysAlisPro, Agilent Technologies,
Version 1.171.35.21 (release 20-01-2012 CrysAlis171 .NET)
(compiled Jan 23 2012,18:06:46)
;
_computing_data_collection
;
CrysAlisPro, Agilent Technologies,
Version 1.171.35.21 (release 20-01-2012 CrysAlis171 .NET)
(compiled Jan 23 2012,18:06:46)
;
_computing_data_reduction
;
CrysAlisPro, Agilent Technologies,
Version 1.171.35.21 (release 20-01-2012 CrysAlis171 .NET)
(compiled Jan 23 2012,18:06:46)
;
_computing_molecular_graphics 'Olex2 (Dolomanov et al., 2009)'
_computing_publication_material 'Olex2 (Dolomanov et al., 2009)'
_computing_structure_refinement 'ShelXL (Sheldrick, 2008)'
_computing_structure_solution 'SIR2004 (Burla et al., 2007)'
_diffrn_ambient_temperature 293.15
_diffrn_detector_area_resol_mean 16.1954
_diffrn_measured_fraction_theta_full 0.998
_diffrn_measured_fraction_theta_max 0.998
_diffrn_measurement_details
;
  1 omega   38.00   65.00   1.0000   11.3500
omega____ theta____ kappa____ phi______ frames
    -       18.0103  178.0000  150.0000 27

  2 omega   53.00   93.00   1.0000   11.3500
omega____ theta____ kappa____ phi______ frames
    -       18.0103  178.0000   60.0000 40

  3 omega   35.00   61.00   1.0000   11.3500
omega____ theta____ kappa____ phi______ frames
    -       18.0103  178.0000 -180.0000 26

  4 omega  -88.00   -4.00   1.0000   11.3500
omega____ theta____ kappa____ phi______ frames
    -      -19.1040  -57.0000 -150.0000 84

  5 omega  -44.00   50.00   1.0000   11.3500
omega____ theta____ kappa____ phi______ frames
    -      -19.1040   38.0000  150.0000 94

  6 omega  -13.00   22.00   1.0000   11.3500
omega____ theta____ kappa____ phi______ frames
    -      -19.1040  -99.0000  120.0000 35

  7 omega  -25.00   23.00   1.0000   11.3500
omega____ theta____ kappa____ phi______ frames
    -      -19.1040  -99.0000    0.0000 48

  8 omega  -16.00   47.00   1.0000   11.3500
omega____ theta____ kappa____ phi______ frames
    -      -19.1040   19.0000   30.0000 63
;
_diffrn_measurement_device_type 'Xcalibur, Eos'
_diffrn_measurement_method '\w scans'
_diffrn_orient_matrix_UB_11 -0.0409230000
_diffrn_orient_matrix_UB_12 0.0559499000
_diffrn_orient_matrix_UB_13 -0.0098206000
_diffrn_orient_matrix_UB_21 -0.0090735000
_diffrn_orient_matrix_UB_22 -0.0124340000
_diffrn_orient_matrix_UB_23 -0.0460537000
_diffrn_orient_matrix_UB_31 -0.0432279000
_diffrn_orient_matrix_UB_32 -0.0134688000
_diffrn_orient_matrix_UB_33 0.0176616000
_diffrn_radiation_monochromator graphite
_diffrn_radiation_type MoK\a
_diffrn_radiation_wavelength 0.71073
_diffrn_reflns_av_R_equivalents 0.0284
_diffrn_reflns_av_unetI/netI 0.0480
_diffrn_reflns_limit_h_max 15
_diffrn_reflns_limit_h_min -15
_diffrn_reflns_limit_k_max 16
_diffrn_reflns_limit_k_min -16
_diffrn_reflns_limit_l_max 16
_diffrn_reflns_limit_l_min -16
_diffrn_reflns_number 16272
_diffrn_reflns_theta_full 25.00
_diffrn_reflns_theta_max 25.00
_diffrn_reflns_theta_min 2.89
_diffrn_source 'Enhance (Mo) X-ray Source'
_exptl_absorpt_coefficient_mu 1.717
_exptl_absorpt_correction_T_max 1.00000
_exptl_absorpt_correction_T_min 0.96931
_exptl_absorpt_correction_type multi-scan
_exptl_absorpt_process_details
;
CrysAlisPro, Agilent Technologies,
Version 1.171.35.21 (release 20-01-2012 CrysAlis171 .NET)
(compiled Jan 23 2012,18:06:46)
Empirical absorption correction using spherical harmonics,
 implemented in SCALE3 ABSPACK scaling algorithm.
;
_exptl_crystal_colour 'metallic light yellow'
_exptl_crystal_density_diffrn 1.430
_exptl_crystal_density_method 'not measured'
_exptl_crystal_description block
_exptl_crystal_F_000 976
_exptl_crystal_size_max 0.25
_exptl_crystal_size_mid 0.23
_exptl_crystal_size_min 0.2
_refine_diff_density_max 1.289
_refine_diff_density_min -0.355
_refine_diff_density_rms 0.102
_refine_ls_extinction_method none
_refine_ls_goodness_of_fit_ref 1.070
_refine_ls_hydrogen_treatment constr
_refine_ls_matrix_type full
_refine_ls_number_parameters 559
_refine_ls_number_reflns 7891
_refine_ls_number_restraints 0
_refine_ls_restrained_S_all 1.070
_refine_ls_R_factor_all 0.0442
_refine_ls_R_factor_gt 0.0354
_refine_ls_shift/su_max 0.002
_refine_ls_shift/su_mean 0.000
_refine_ls_structure_factor_coef Fsqd
_refine_ls_weighting_details 'calc w=1/[\s^2^(Fo^2^)+(0.0589P)^2^+0.3847P] where P=(Fo^2^+2Fc^2^)/3'
_refine_ls_weighting_scheme calc
_refine_ls_wR_factor_gt 0.0998
_refine_ls_wR_factor_ref 0.1048
_reflns_number_gt 6834
_reflns_number_total 7891
_reflns_threshold_expression >2sigma(I)
_cod_data_source_file c6ce00354k2.cif
_cod_data_source_block 4
_cod_depositor_comments 'Adding full bibliography for 7225096--7225100.cif.'
_cod_database_code 7225099
_reflns_odcompleteness_completeness 99.82
_reflns_odcompleteness_iscentric 1
_reflns_odcompleteness_theta 26.32
_olex2_refinement_description
;
1. Fixed Uiso
 At 1.2 times of:
  All C(H) groups, All C(H,H) groups
2.a Secondary CH2 refined with riding coordinates:
 C52(H52A,H52B)
2.b Aromatic/amide H refined with riding coordinates:
 C2(H2), C5(H5), C6(H6), C7(H7), C8(H8), C9(H9), C11(H11), C12(H12), C13(H13),
 C14(H14), C15(H15), C17(H17), C20(H20), C21(H21), C22(H22), C23(H23), C24(H24),
  C26(H26), C27(H27), C28(H28), C29(H29), C30(H30), C32(H32), C35(H35),
 C36(H36), C37(H37), C38(H38), C39(H39), C41(H41), C42(H42), C43(H43), C44(H44),
  C45(H45), C46(H46), C48(H48), C49(H49), C50(H50), C51(H51)
;
_olex2_submission_special_instructions 'No special instructions were received'

loop_
_space_group_symop_id
_space_group_symop_operation_xyz
1 'x, y, z'
2 '-x, -y, -z'

loop_
_atom_site_label
_atom_site_type_symbol
_atom_site_fract_x
_atom_site_fract_y
_atom_site_fract_z
_atom_site_U_iso_or_equiv
_atom_site_adp_type
_atom_site_occupancy
_atom_site_calc_flag
_atom_site_refinement_flags_posn
Dy1 Dy 0.745987(17) 0.645629(16) 0.665129(14) 0.03373(9) Uani 1 d .
O1 O 0.5954(3) 0.6413(3) 0.7493(2) 0.0421(8) Uani 1 d .
O2 O 0.7973(3) 0.4587(3) 0.7032(2) 0.0426(8) Uani 1 d .
O3 O 0.9102(3) 0.6651(3) 0.6595(2) 0.0471(8) Uani 1 d .
O4 O 0.8139(3) 0.6197(3) 0.8206(2) 0.0460(8) Uani 1 d .
O5 O 0.6580(3) 0.8199(3) 0.7174(2) 0.0465(8) Uani 1 d .
O6 O 0.7064(3) 0.7719(3) 0.5335(2) 0.0482(8) Uani 1 d .
N1 N 0.8536(3) 0.5235(3) 0.5318(3) 0.0358(8) Uani 1 d .
N2 N 0.6216(3) 0.6134(3) 0.5406(3) 0.0378(9) Uani 1 d .
C1 C 0.5815(4) 0.5674(4) 0.7986(3) 0.0368(10) Uani 1 d .
C2 C 0.6529(4) 0.4539(4) 0.8001(3) 0.0413(11) Uani 1 d .
H2 H 0.6325 0.4068 0.8380 0.050 Uiso 1 calc R
C3 C 0.7523(4) 0.4058(4) 0.7493(3) 0.0385(11) Uani 1 d .
C4 C 0.8135(4) 0.2812(4) 0.7455(3) 0.0422(11) Uani 1 d .
C5 C 0.9247(5) 0.2304(4) 0.7137(4) 0.0551(14) Uani 1 d .
H5 H 0.9609 0.2739 0.6964 0.066 Uiso 1 calc R
C6 C 0.9824(5) 0.1168(5) 0.7074(5) 0.0672(17) Uani 1 d .
H6 H 1.0570 0.0844 0.6871 0.081 Uiso 1 calc R
C7 C 0.9294(6) 0.0525(5) 0.7311(5) 0.0752(19) Uani 1 d .
H7 H 0.9680 -0.0239 0.7269 0.090 Uiso 1 calc R
C8 C 0.8183(6) 0.1005(5) 0.7615(6) 0.080(2) Uani 1 d .
H8 H 0.7817 0.0566 0.7759 0.097 Uiso 1 calc R
C9 C 0.7619(5) 0.2131(5) 0.7702(5) 0.0651(17) Uani 1 d .
H9 H 0.6883 0.2442 0.7930 0.078 Uiso 1 calc R
C10 C 0.4789(4) 0.6080(4) 0.8594(3) 0.0412(11) Uani 1 d .
C11 C 0.4223(5) 0.5453(5) 0.8852(4) 0.0600(15) Uani 1 d .
H11 H 0.4486 0.4741 0.8650 0.072 Uiso 1 calc R
C12 C 0.3267(5) 0.5882(6) 0.9413(4) 0.0696(18) Uani 1 d .
H12 H 0.2892 0.5457 0.9581 0.084 Uiso 1 calc R
C13 C 0.2874(5) 0.6926(6) 0.9718(4) 0.0694(18) Uani 1 d .
H13 H 0.2230 0.7210 1.0089 0.083 Uiso 1 calc R
C14 C 0.3431(5) 0.7557(6) 0.9479(4) 0.0706(17) Uani 1 d .
H14 H 0.3176 0.8260 0.9698 0.085 Uiso 1 calc R
C15 C 0.4384(5) 0.7133(5) 0.8901(4) 0.0520(13) Uani 1 d .
H15 H 0.4747 0.7566 0.8723 0.062 Uiso 1 calc R
C16 C 0.9546(4) 0.7023(4) 0.7186(4) 0.0416(11) Uani 1 d .
C17 C 0.9363(4) 0.7032(4) 0.8146(4) 0.0513(13) Uani 1 d .
H17 H 0.9679 0.7377 0.8505 0.062 Uiso 1 calc R
C18 C 0.8731(4) 0.6556(4) 0.8617(4) 0.0456(12) Uani 1 d .
C19 C 0.8753(5) 0.6433(4) 0.9682(4) 0.0504(13) Uani 1 d .
C20 C 0.9641(5) 0.6415(5) 1.0217(4) 0.0633(16) Uani 1 d .
H20 H 1.0208 0.6548 0.9924 0.076 Uiso 1 calc R
C21 C 0.9668(7) 0.6194(5) 1.1198(5) 0.081(2) Uani 1 d .
H21 H 1.0266 0.6171 1.1554 0.098 Uiso 1 calc R
C22 C 0.8859(8) 0.6016(6) 1.1636(5) 0.088(2) Uani 1 d .
H22 H 0.8891 0.5872 1.2291 0.106 Uiso 1 calc R
C23 C 0.7965(7) 0.6048(6) 1.1106(4) 0.086(2) Uani 1 d .
H23 H 0.7391 0.5934 1.1408 0.103 Uiso 1 calc R
C24 C 0.7926(5) 0.6245(5) 1.0145(4) 0.0664(16) Uani 1 d .
H24 H 0.7330 0.6252 0.9797 0.080 Uiso 1 calc R
C25 C 1.0331(4) 0.7460(4) 0.6777(4) 0.0439(12) Uani 1 d .
C26 C 1.0124(5) 0.7985(4) 0.5868(4) 0.0530(14) Uani 1 d .
H26 H 0.9508 0.8049 0.5513 0.064 Uiso 1 calc R
C27 C 1.0834(6) 0.8414(5) 0.5489(5) 0.0699(17) Uani 1 d .
H27 H 1.0690 0.8766 0.4882 0.084 Uiso 1 calc R
C28 C 1.1756(5) 0.8320(6) 0.6013(6) 0.077(2) Uani 1 d .
H28 H 1.2220 0.8621 0.5762 0.093 Uiso 1 calc R
C29 C 1.1984(5) 0.7781(6) 0.6901(6) 0.0736(19) Uani 1 d .
H29 H 1.2612 0.7704 0.7247 0.088 Uiso 1 calc R
C30 C 1.1282(5) 0.7354(5) 0.7281(4) 0.0588(15) Uani 1 d .
H30 H 1.1444 0.6989 0.7883 0.071 Uiso 1 calc R
C31 C 0.6392(4) 0.9174(4) 0.6858(4) 0.0400(11) Uani 1 d .
C32 C 0.6573(4) 0.9447(4) 0.5934(4) 0.0458(12) Uani 1 d .
H32 H 0.6502 1.0157 0.5785 0.055 Uiso 1 calc R
C33 C 0.6853(4) 0.8729(4) 0.5214(3) 0.0387(11) Uani 1 d .
C34 C 0.6882(4) 0.9156(4) 0.4205(3) 0.0388(11) Uani 1 d .
C35 C 0.6260(4) 1.0268(4) 0.3904(4) 0.0464(12) Uani 1 d .
H35 H 0.5821 1.0775 0.4333 0.056 Uiso 1 calc R
C36 C 0.6290(5) 1.0622(5) 0.2971(4) 0.0559(14) Uani 1 d .
H36 H 0.5875 1.1370 0.2777 0.067 Uiso 1 calc R
C37 C 0.6919(5) 0.9895(5) 0.2332(4) 0.0628(16) Uani 1 d .
H37 H 0.6933 1.0144 0.1704 0.075 Uiso 1 calc R
C38 C 0.7535(5) 0.8787(5) 0.2616(4) 0.0654(16) Uani 1 d .
H38 H 0.7974 0.8287 0.2182 0.078 Uiso 1 calc R
C39 C 0.7500(4) 0.8423(4) 0.3541(4) 0.0541(14) Uani 1 d .
H39 H 0.7900 0.7671 0.3725 0.065 Uiso 1 calc R
C40 C 0.5958(4) 1.0033(4) 0.7555(4) 0.0453(12) Uani 1 d .
C41 C 0.6168(6) 0.9715(5) 0.8504(4) 0.0657(16) Uani 1 d .
H41 H 0.6603 0.8970 0.8696 0.079 Uiso 1 calc R
C42 C 0.5741(7) 1.0489(7) 0.9181(5) 0.082(2) Uani 1 d .
H42 H 0.5905 1.0270 0.9821 0.098 Uiso 1 calc R
C43 C 0.5067(6) 1.1589(7) 0.8887(6) 0.084(2) Uani 1 d .
H43 H 0.4759 1.2115 0.9333 0.101 Uiso 1 calc R
C44 C 0.4856(6) 1.1904(5) 0.7951(5) 0.0757(18) Uani 1 d .
H44 H 0.4412 1.2648 0.7759 0.091 Uiso 1 calc R
C45 C 0.5290(5) 1.1135(5) 0.7281(4) 0.0570(14) Uani 1 d .
H45 H 0.5131 1.1362 0.6641 0.068 Uiso 1 calc R
C46 C 0.7997(4) 0.5017(4) 0.4707(4) 0.0455(12) Uani 1 d .
H46 H 0.8398 0.4509 0.4266 0.055 Uiso 1 calc R
C47 C 0.6747(4) 0.5544(4) 0.4673(3) 0.0414(11) Uani 1 d .
C48 C 0.5091(4) 0.6624(4) 0.5383(4) 0.0488(12) Uani 1 d .
H48 H 0.4712 0.7038 0.5887 0.059 Uiso 1 calc R
C49 C 0.4452(5) 0.6554(5) 0.4652(5) 0.0657(17) Uani 1 d .
H49 H 0.3664 0.6923 0.4658 0.079 Uiso 1 calc R
C50 C 0.5007(5) 0.5926(6) 0.3913(5) 0.0713(18) Uani 1 d .
H50 H 0.4598 0.5851 0.3416 0.086 Uiso 1 calc R
C51 C 0.6161(5) 0.5416(5) 0.3919(4) 0.0607(15) Uani 1 d .
H51 H 0.6553 0.4989 0.3426 0.073 Uiso 1 calc R
C52 C 0.9784(4) 0.4646(4) 0.5297(3) 0.0421(11) Uani 1 d .
H52A H 1.0024 0.3938 0.5026 0.051 Uiso 1 calc R
H52B H 1.0096 0.4507 0.5937 0.051 Uiso 1 calc R
O0AA O 0.9478(7) 0.9335(6) 0.0082(5) 0.163(3) Uani 1 d .

loop_
_atom_site_aniso_label
_atom_site_aniso_U_11
_atom_site_aniso_U_22
_atom_site_aniso_U_33
_atom_site_aniso_U_23
_atom_site_aniso_U_13
_atom_site_aniso_U_12
Dy1 0.03610(13) 0.03319(14) 0.03594(14) -0.00296(9) 0.00200(9) -0.01914(10)
O1 0.0423(18) 0.0401(18) 0.0457(19) 0.0000(16) 0.0066(15) -0.0206(16)
O2 0.0426(18) 0.0355(17) 0.052(2) 0.0030(16) 0.0050(15) -0.0205(15)
O3 0.0458(19) 0.062(2) 0.048(2) -0.0182(18) 0.0045(16) -0.0354(18)
O4 0.0506(19) 0.052(2) 0.0405(19) 0.0014(17) -0.0078(15) -0.0275(18)
O5 0.056(2) 0.0383(19) 0.046(2) -0.0066(16) 0.0098(16) -0.0223(17)
O6 0.072(2) 0.0368(18) 0.0391(19) -0.0013(16) -0.0035(17) -0.0278(18)
N1 0.0329(19) 0.037(2) 0.042(2) -0.0042(18) 0.0061(17) -0.0189(17)
N2 0.037(2) 0.037(2) 0.044(2) -0.0043(19) 0.0011(17) -0.0211(18)
C1 0.040(2) 0.048(3) 0.029(2) 0.002(2) -0.0032(19) -0.026(2)
C2 0.044(3) 0.042(3) 0.040(3) 0.003(2) 0.002(2) -0.023(2)
C3 0.046(3) 0.035(2) 0.037(3) 0.000(2) -0.010(2) -0.020(2)
C4 0.048(3) 0.038(3) 0.045(3) 0.002(2) -0.008(2) -0.023(2)
C5 0.059(3) 0.043(3) 0.068(4) -0.009(3) 0.006(3) -0.027(3)
C6 0.062(4) 0.044(3) 0.089(5) -0.015(3) 0.008(3) -0.016(3)
C7 0.079(4) 0.038(3) 0.105(5) -0.009(3) -0.008(4) -0.022(3)
C8 0.080(5) 0.047(4) 0.125(6) 0.001(4) -0.002(4) -0.039(4)
C9 0.051(3) 0.045(3) 0.102(5) 0.001(3) 0.002(3) -0.025(3)
C10 0.044(3) 0.052(3) 0.030(2) 0.000(2) -0.002(2) -0.024(2)
C11 0.062(3) 0.068(4) 0.059(4) -0.004(3) 0.014(3) -0.038(3)
C12 0.063(4) 0.092(5) 0.062(4) 0.008(4) 0.012(3) -0.044(4)
C13 0.053(3) 0.091(5) 0.049(3) 0.000(4) 0.014(3) -0.021(4)
C14 0.066(4) 0.069(4) 0.063(4) -0.012(3) 0.016(3) -0.017(3)
C15 0.056(3) 0.055(3) 0.044(3) -0.002(3) 0.006(2) -0.024(3)
C16 0.038(3) 0.033(2) 0.054(3) -0.010(2) 0.000(2) -0.016(2)
C17 0.056(3) 0.054(3) 0.055(3) -0.010(3) -0.004(3) -0.032(3)
C18 0.049(3) 0.034(3) 0.045(3) -0.004(2) -0.006(2) -0.011(2)
C19 0.059(3) 0.038(3) 0.044(3) -0.005(2) -0.006(3) -0.013(3)
C20 0.071(4) 0.057(4) 0.056(4) -0.013(3) -0.016(3) -0.022(3)
C21 0.108(6) 0.058(4) 0.060(4) -0.014(3) -0.030(4) -0.020(4)
C22 0.131(7) 0.067(5) 0.046(4) -0.014(4) -0.003(4) -0.025(5)
C23 0.114(6) 0.090(5) 0.042(4) -0.006(4) 0.015(4) -0.037(5)
C24 0.071(4) 0.070(4) 0.053(4) -0.007(3) 0.001(3) -0.026(3)
C25 0.039(3) 0.039(3) 0.057(3) -0.017(3) 0.003(2) -0.019(2)
C26 0.055(3) 0.054(3) 0.059(4) -0.009(3) -0.001(3) -0.031(3)
C27 0.086(5) 0.072(4) 0.065(4) -0.003(3) 0.012(3) -0.048(4)
C28 0.063(4) 0.088(5) 0.104(6) -0.024(5) 0.019(4) -0.052(4)
C29 0.050(3) 0.082(5) 0.103(6) -0.017(4) -0.003(3) -0.041(3)
C30 0.052(3) 0.065(4) 0.065(4) -0.005(3) -0.009(3) -0.031(3)
C31 0.036(2) 0.036(3) 0.052(3) -0.005(2) 0.002(2) -0.019(2)
C32 0.054(3) 0.039(3) 0.052(3) -0.009(2) 0.011(2) -0.027(3)
C33 0.037(2) 0.037(3) 0.046(3) 0.002(2) -0.002(2) -0.021(2)
C34 0.037(2) 0.039(3) 0.045(3) -0.001(2) -0.001(2) -0.022(2)
C35 0.048(3) 0.039(3) 0.055(3) 0.003(2) 0.001(2) -0.023(2)
C36 0.062(3) 0.045(3) 0.062(4) 0.014(3) -0.007(3) -0.028(3)
C37 0.076(4) 0.072(4) 0.046(3) 0.011(3) 0.002(3) -0.040(4)
C38 0.072(4) 0.064(4) 0.051(4) -0.005(3) 0.013(3) -0.023(3)
C39 0.058(3) 0.041(3) 0.053(3) 0.002(3) 0.003(3) -0.014(3)
C40 0.049(3) 0.045(3) 0.049(3) -0.012(2) 0.010(2) -0.026(3)
C41 0.082(4) 0.061(4) 0.062(4) -0.016(3) 0.010(3) -0.038(3)
C42 0.109(6) 0.094(6) 0.053(4) -0.020(4) 0.007(4) -0.052(5)
C43 0.096(5) 0.082(5) 0.079(5) -0.044(4) 0.025(4) -0.041(5)
C44 0.084(5) 0.054(4) 0.087(5) -0.027(4) 0.010(4) -0.026(4)
C45 0.058(3) 0.049(3) 0.065(4) -0.016(3) 0.008(3) -0.023(3)
C46 0.046(3) 0.043(3) 0.048(3) -0.013(2) 0.007(2) -0.019(2)
C47 0.043(3) 0.039(3) 0.047(3) -0.005(2) -0.003(2) -0.023(2)
C48 0.038(3) 0.050(3) 0.058(3) -0.007(3) 0.003(2) -0.018(2)
C49 0.045(3) 0.077(4) 0.079(4) 0.001(4) -0.015(3) -0.032(3)
C50 0.061(4) 0.089(5) 0.067(4) -0.005(4) -0.022(3) -0.036(4)
C51 0.065(4) 0.064(4) 0.055(3) -0.010(3) -0.011(3) -0.030(3)
C52 0.036(2) 0.039(3) 0.047(3) 0.001(2) 0.002(2) -0.013(2)
O0AA 0.233(9) 0.112(5) 0.113(5) -0.003(5) 0.011(5) -0.051(6)

loop_
_atom_type_symbol
_atom_type_description
_atom_type_scat_dispersion_real
_atom_type_scat_dispersion_imag
_atom_type_scat_source
C C 0.0030 0.0020 'International Tables Vol C Tables 4.2.6.8 and 6.1.1.4'
H H 0.0000 0.0000 'International Tables Vol C Tables 4.2.6.8 and 6.1.1.4'
Dy Dy -0.1890 4.4100 'International Tables Vol C Tables 4.2.6.8 and 6.1.1.4'
N N 0.0060 0.0030 'International Tables Vol C Tables 4.2.6.8 and 6.1.1.4'
O O 0.0110 0.0060 'International Tables Vol C Tables 4.2.6.8 and 6.1.1.4'

loop_
_geom_angle_atom_site_label_1
_geom_angle_atom_site_label_2
_geom_angle_atom_site_label_3
_geom_angle
_geom_angle_site_symmetry_1
_geom_angle_site_symmetry_3
O1 Dy1 O2 74.30(11) . .
O1 Dy1 O4 78.72(11) . .
O1 Dy1 O6 118.60(12) . .
O1 Dy1 N1 127.03(11) . .
O1 Dy1 N2 74.54(11) . .
O2 Dy1 O4 77.54(12) . .
O2 Dy1 O6 140.43(12) . .
O2 Dy1 N1 67.57(11) . .
O2 Dy1 N2 80.08(12) . .
O3 Dy1 O1 150.51(12) . .
O3 Dy1 O2 107.22(12) . .
O3 Dy1 O4 73.10(11) . .
O3 Dy1 O6 79.68(12) . .
O3 Dy1 N1 77.65(11) . .
O3 Dy1 N2 134.94(12) . .
O4 Dy1 N1 124.48(12) . .
O4 Dy1 N2 148.85(11) . .
O5 Dy1 O1 77.74(11) . .
O5 Dy1 O2 145.04(12) . .
O5 Dy1 O3 87.43(12) . .
O5 Dy1 O4 76.78(12) . .
O5 Dy1 O6 72.35(12) . .
O5 Dy1 N1 147.39(12) . .
O5 Dy1 N2 112.13(12) . .
O6 Dy1 O4 139.36(11) . .
O6 Dy1 N1 76.50(12) . .
O6 Dy1 N2 69.44(11) . .
N1 Dy1 N2 64.03(11) . .
C1 O1 Dy1 134.3(3) . .
C3 O2 Dy1 134.8(3) . .
C16 O3 Dy1 131.2(3) . .
C18 O4 Dy1 132.4(3) . .
C31 O5 Dy1 136.5(3) . .
C33 O6 Dy1 134.6(3) . .
C46 N1 Dy1 119.6(3) . .
C46 N1 C52 117.2(4) . .
C52 N1 Dy1 122.7(3) . .
C47 N2 Dy1 117.5(3) . .
C48 N2 Dy1 124.5(3) . .
C48 N2 C47 117.4(4) . .
O1 C1 C2 125.4(4) . .
O1 C1 C10 115.5(4) . .
C2 C1 C10 119.1(4) . .
C1 C2 H2 117.6 . .
C3 C2 C1 124.8(4) . .
C3 C2 H2 117.6 . .
O2 C3 C2 124.9(4) . .
O2 C3 C4 115.2(4) . .
C2 C3 C4 119.8(4) . .
C5 C4 C3 120.1(4) . .
C5 C4 C9 117.4(5) . .
C9 C4 C3 122.5(5) . .
C4 C5 H5 119.2 . .
C6 C5 C4 121.6(5) . .
C6 C5 H5 119.2 . .
C5 C6 H6 120.2 . .
C7 C6 C5 119.7(6) . .
C7 C6 H6 120.2 . .
C6 C7 H7 119.9 . .
C6 C7 C8 120.3(6) . .
C8 C7 H7 119.9 . .
C7 C8 H8 120.0 . .
C9 C8 C7 120.1(6) . .
C9 C8 H8 120.0 . .
C4 C9 H9 119.5 . .
C8 C9 C4 120.9(6) . .
C8 C9 H9 119.5 . .
C11 C10 C1 123.2(5) . .
C15 C10 C1 118.0(4) . .
C15 C10 C11 118.8(5) . .
C10 C11 H11 119.8 . .
C10 C11 C12 120.4(6) . .
C12 C11 H11 119.8 . .
C11 C12 H12 119.8 . .
C13 C12 C11 120.4(6) . .
C13 C12 H12 119.8 . .
C12 C13 H13 120.0 . .
C12 C13 C14 120.1(5) . .
C14 C13 H13 120.0 . .
C13 C14 H14 120.2 . .
C13 C14 C15 119.5(6) . .
C15 C14 H14 120.2 . .
C10 C15 C14 120.8(5) . .
C10 C15 H15 119.6 . .
C14 C15 H15 119.6 . .
O3 C16 C17 124.9(4) . .
O3 C16 C25 115.8(4) . .
C17 C16 C25 119.3(4) . .
C16 C17 H17 117.9 . .
C16 C17 C18 124.2(5) . .
C18 C17 H17 117.9 . .
O4 C18 C17 124.2(5) . .
O4 C18 C19 116.0(5) . .
C17 C18 C19 119.8(5) . .
C20 C19 C18 121.8(5) . .
C24 C19 C18 119.5(5) . .
C24 C19 C20 118.5(5) . .
C19 C20 H20 120.4 . .
C21 C20 C19 119.2(6) . .
C21 C20 H20 120.4 . .
C20 C21 H21 119.2 . .
C22 C21 C20 121.5(7) . .
C22 C21 H21 119.2 . .
C21 C22 H22 120.3 . .
C21 C22 C23 119.3(7) . .
C23 C22 H22 120.3 . .
C22 C23 H23 119.8 . .
C24 C23 C22 120.3(7) . .
C24 C23 H23 119.8 . .
C19 C24 H24 119.5 . .
C23 C24 C19 121.0(6) . .
C23 C24 H24 119.5 . .
C26 C25 C16 119.9(4) . .
C26 C25 C30 118.3(5) . .
C30 C25 C16 121.9(5) . .
C25 C26 H26 119.8 . .
C27 C26 C25 120.3(5) . .
C27 C26 H26 119.8 . .
C26 C27 H27 119.9 . .
C28 C27 C26 120.2(6) . .
C28 C27 H27 119.9 . .
C27 C28 H28 120.0 . .
C29 C28 C27 120.0(6) . .
C29 C28 H28 120.0 . .
C28 C29 H29 120.0 . .
C28 C29 C30 120.1(6) . .
C30 C29 H29 120.0 . .
C25 C30 H30 119.5 . .
C29 C30 C25 121.1(6) . .
C29 C30 H30 119.5 . .
O5 C31 C32 124.0(5) . .
O5 C31 C40 115.7(4) . .
C32 C31 C40 120.3(4) . .
C31 C32 H32 118.0 . .
C31 C32 C33 124.0(4) . .
C33 C32 H32 118.0 . .
O6 C33 C32 124.4(4) . .
O6 C33 C34 115.9(4) . .
C32 C33 C34 119.7(4) . .
C35 C34 C33 121.9(4) . .
C39 C34 C33 119.8(4) . .
C39 C34 C35 118.2(5) . .
C34 C35 H35 119.9 . .
C36 C35 C34 120.1(5) . .
C36 C35 H35 119.9 . .
C35 C36 H36 119.6 . .
C37 C36 C35 120.9(5) . .
C37 C36 H36 119.6 . .
C36 C37 H37 120.1 . .
C36 C37 C38 119.8(5) . .
C38 C37 H37 120.1 . .
C37 C38 H38 120.1 . .
C39 C38 C37 119.7(6) . .
C39 C38 H38 120.1 . .
C34 C39 H39 119.4 . .
C38 C39 C34 121.2(5) . .
C38 C39 H39 119.4 . .
C41 C40 C31 119.2(5) . .
C41 C40 C45 118.9(5) . .
C45 C40 C31 121.7(5) . .
C40 C41 H41 119.5 . .
C40 C41 C42 121.0(6) . .
C42 C41 H41 119.5 . .
C41 C42 H42 120.6 . .
C43 C42 C41 118.9(7) . .
C43 C42 H42 120.6 . .
C42 C43 H43 119.9 . .
C44 C43 C42 120.1(7) . .
C44 C43 H43 119.9 . .
C43 C44 H44 119.6 . .
C43 C44 C45 120.8(6) . .
C45 C44 H44 119.6 . .
C40 C45 C44 120.2(6) . .
C40 C45 H45 119.9 . .
C44 C45 H45 119.9 . .
N1 C46 H46 119.2 . .
N1 C46 C47 121.7(4) . .
C47 C46 H46 119.2 . .
N2 C47 C46 116.6(4) . .
N2 C47 C51 122.4(5) . .
C51 C47 C46 121.0(5) . .
N2 C48 H48 118.3 . .
N2 C48 C49 123.5(5) . .
C49 C48 H48 118.3 . .
C48 C49 H49 120.7 . .
C50 C49 C48 118.6(5) . .
C50 C49 H49 120.7 . .
C49 C50 H50 120.5 . .
C51 C50 C49 119.0(5) . .
C51 C50 H50 120.5 . .
C47 C51 H51 120.5 . .
C50 C51 C47 119.1(6) . .
C50 C51 H51 120.5 . .
N1 C52 C52 109.0(5) . 2_766
N1 C52 H52A 109.9 . .
N1 C52 H52B 109.9 . .
C52 C52 H52A 109.9 2_766 .
C52 C52 H52B 109.9 2_766 .
H52A C52 H52B 108.3 . .

loop_
_geom_bond_atom_site_label_1
_geom_bond_atom_site_label_2
_geom_bond_distance
_geom_bond_site_symmetry_2
Dy1 O1 2.321(3) .
Dy1 O2 2.327(3) .
Dy1 O3 2.296(3) .
Dy1 O4 2.331(3) .
Dy1 O5 2.283(3) .
Dy1 O6 2.329(3) .
Dy1 N1 2.560(4) .
Dy1 N2 2.613(4) .
O1 C1 1.256(5) .
O2 C3 1.262(5) .
O3 C16 1.279(5) .
O4 C18 1.258(6) .
O5 C31 1.274(5) .
O6 C33 1.265(5) .
N1 C46 1.259(6) .
N1 C52 1.473(6) .
N2 C47 1.340(6) .
N2 C48 1.326(6) .
C1 C2 1.392(7) .
C1 C10 1.496(6) .
C2 H2 0.9300 .
C2 C3 1.388(7) .
C3 C4 1.511(6) .
C4 C5 1.393(7) .
C4 C9 1.395(7) .
C5 H5 0.9300 .
C5 C6 1.383(7) .
C6 H6 0.9300 .
C6 C7 1.361(8) .
C7 H7 0.9300 .
C7 C8 1.386(9) .
C8 H8 0.9300 .
C8 C9 1.375(8) .
C9 H9 0.9300 .
C10 C11 1.387(7) .
C10 C15 1.378(7) .
C11 H11 0.9300 .
C11 C12 1.390(8) .
C12 H12 0.9300 .
C12 C13 1.368(9) .
C13 H13 0.9300 .
C13 C14 1.377(9) .
C14 H14 0.9300 .
C14 C15 1.401(8) .
C15 H15 0.9300 .
C16 C17 1.375(7) .
C16 C25 1.497(6) .
C17 H17 0.9300 .
C17 C18 1.399(7) .
C18 C19 1.502(7) .
C19 C20 1.395(7) .
C19 C24 1.373(8) .
C20 H20 0.9300 .
C20 C21 1.395(9) .
C21 H21 0.9300 .
C21 C22 1.332(10) .
C22 H22 0.9300 .
C22 C23 1.390(10) .
C23 H23 0.9300 .
C23 C24 1.363(8) .
C24 H24 0.9300 .
C25 C26 1.391(7) .
C25 C30 1.398(7) .
C26 H26 0.9300 .
C26 C27 1.389(8) .
C27 H27 0.9300 .
C27 C28 1.385(9) .
C28 H28 0.9300 .
C28 C29 1.372(9) .
C29 H29 0.9300 .
C29 C30 1.379(8) .
C30 H30 0.9300 .
C31 C32 1.378(7) .
C31 C40 1.483(7) .
C32 H32 0.9300 .
C32 C33 1.387(7) .
C33 C34 1.506(7) .
C34 C35 1.386(6) .
C34 C39 1.383(7) .
C35 H35 0.9300 .
C35 C36 1.377(7) .
C36 H36 0.9300 .
C36 C37 1.357(8) .
C37 H37 0.9300 .
C37 C38 1.376(8) .
C38 H38 0.9300 .
C38 C39 1.372(8) .
C39 H39 0.9300 .
C40 C41 1.373(8) .
C40 C45 1.377(7) .
C41 H41 0.9300 .
C41 C42 1.387(9) .
C42 H42 0.9300 .
C42 C43 1.382(10) .
C43 H43 0.9300 .
C43 C44 1.355(10) .
C44 H44 0.9300 .
C44 C45 1.377(8) .
C45 H45 0.9300 .
C46 H46 0.9300 .
C46 C47 1.472(7) .
C47 C51 1.392(7) .
C48 H48 0.9300 .
C48 C49 1.379(7) .
C49 H49 0.9300 .
C49 C50 1.376(9) .
C50 H50 0.9300 .
C50 C51 1.360(8) .
C51 H51 0.9300 .
C52 C52 1.518(9) 2_766
C52 H52A 0.9700 .
C52 H52B 0.9700 .

loop_
_geom_torsion_atom_site_label_1
_geom_torsion_atom_site_label_2
_geom_torsion_atom_site_label_3
_geom_torsion_atom_site_label_4
_geom_torsion
_geom_torsion_site_symmetry_4
Dy1 O1 C1 C2 -14.4(7) .
Dy1 O1 C1 C10 165.7(3) .
Dy1 O2 C3 C2 -5.7(7) .
Dy1 O2 C3 C4 173.4(3) .
Dy1 O3 C16 C17 25.1(7) .
Dy1 O3 C16 C25 -155.8(3) .
Dy1 O4 C18 C17 -15.8(7) .
Dy1 O4 C18 C19 165.3(3) .
Dy1 O5 C31 C32 11.0(7) .
Dy1 O5 C31 C40 -168.8(3) .
Dy1 O6 C33 C32 -14.1(7) .
Dy1 O6 C33 C34 167.8(3) .
Dy1 N1 C46 C47 7.0(6) .
Dy1 N1 C52 C52 -94.7(5) 2_766
Dy1 N2 C47 C46 7.5(5) .
Dy1 N2 C47 C51 -173.3(4) .
Dy1 N2 C48 C49 171.3(4) .
O1 Dy1 O2 C3 -2.1(4) .
O1 Dy1 O3 C16 -14.5(5) .
O1 Dy1 O4 C18 -143.3(4) .
O1 Dy1 O5 C31 -144.6(5) .
O1 Dy1 O6 C33 85.0(4) .
O1 Dy1 N1 C46 40.3(4) .
O1 Dy1 N1 C52 -131.3(3) .
O1 Dy1 N2 C47 -149.3(3) .
O1 Dy1 N2 C48 39.6(4) .
O1 C1 C2 C3 2.0(8) .
O1 C1 C10 C11 151.3(5) .
O1 C1 C10 C15 -28.0(6) .
O2 Dy1 O1 C1 12.2(4) .
O2 Dy1 O3 C16 -102.9(4) .
O2 Dy1 O4 C18 140.5(4) .
O2 Dy1 O5 C31 178.0(4) .
O2 Dy1 O6 C33 -174.9(4) .
O2 Dy1 N1 C46 87.6(4) .
O2 Dy1 N1 C52 -84.0(3) .
O2 Dy1 N2 C47 -73.0(3) .
O2 Dy1 N2 C48 115.9(4) .
O2 C3 C4 C5 15.4(7) .
O2 C3 C4 C9 -162.6(5) .
O3 Dy1 O1 C1 -85.2(5) .
O3 Dy1 O2 C3 147.1(4) .
O3 Dy1 O4 C18 28.0(4) .
O3 Dy1 O5 C31 61.0(4) .
O3 Dy1 O6 C33 -70.3(4) .
O3 Dy1 N1 C46 -157.7(4) .
O3 Dy1 N1 C52 30.7(3) .
O3 Dy1 N2 C47 31.5(4) .
O3 Dy1 N2 C48 -139.7(4) .
O3 C16 C17 C18 5.1(9) .
O3 C16 C25 C26 33.7(6) .
O3 C16 C25 C30 -146.0(5) .
O4 Dy1 O1 C1 -67.9(4) .
O4 Dy1 O2 C3 79.5(4) .
O4 Dy1 O3 C16 -32.2(4) .
O4 Dy1 O5 C31 134.3(4) .
O4 Dy1 O6 C33 -22.0(5) .
O4 Dy1 N1 C46 143.1(3) .
O4 Dy1 N1 C52 -28.5(4) .
O4 Dy1 N2 C47 -117.5(3) .
O4 Dy1 N2 C48 71.3(5) .
O4 C18 C19 C20 156.8(5) .
O4 C18 C19 C24 -18.0(7) .
O5 Dy1 O1 C1 -146.6(4) .
O5 Dy1 O2 C3 36.0(5) .
O5 Dy1 O3 C16 44.8(4) .
O5 Dy1 O4 C18 -63.4(4) .
O5 Dy1 O6 C33 20.3(4) .
O5 Dy1 N1 C46 -93.0(4) .
O5 Dy1 N1 C52 95.5(4) .
O5 Dy1 N2 C47 141.2(3) .
O5 Dy1 N2 C48 -29.9(4) .
O5 C31 C32 C33 7.8(8) .
O5 C31 C40 C41 23.6(7) .
O5 C31 C40 C45 -152.3(5) .
O6 Dy1 O1 C1 151.5(4) .
O6 Dy1 O2 C3 -118.2(4) .
O6 Dy1 O3 C16 117.3(4) .
O6 Dy1 O4 C18 -22.1(5) .
O6 Dy1 O5 C31 -19.0(4) .
O6 Dy1 N1 C46 -75.5(4) .
O6 Dy1 N1 C52 112.9(3) .
O6 Dy1 N2 C47 81.4(3) .
O6 Dy1 N2 C48 -89.8(4) .
O6 C33 C34 C35 153.8(4) .
O6 C33 C34 C39 -23.2(6) .
N1 Dy1 O1 C1 57.0(4) .
N1 Dy1 O2 C3 -144.6(4) .
N1 Dy1 O3 C16 -164.4(4) .
N1 Dy1 O4 C18 89.3(4) .
N1 Dy1 O5 C31 -1.1(6) .
N1 Dy1 O6 C33 -149.9(5) .
N1 Dy1 N2 C47 -3.2(3) .
N1 Dy1 N2 C48 -174.4(4) .
N1 C46 C47 N2 -9.9(7) .
N1 C46 C47 C51 170.9(5) .
N2 Dy1 O1 C1 96.0(4) .
N2 Dy1 O2 C3 -78.7(4) .
N2 Dy1 O3 C16 164.0(4) .
N2 Dy1 O4 C18 -174.4(4) .
N2 Dy1 O5 C31 -77.1(4) .
N2 Dy1 O6 C33 143.1(5) .
N2 Dy1 N1 C46 -2.0(3) .
N2 Dy1 N1 C52 -173.6(4) .
N2 C47 C51 C50 1.4(8) .
N2 C48 C49 C50 1.2(9) .
C1 C2 C3 O2 7.9(8) .
C1 C2 C3 C4 -171.1(4) .
C1 C10 C11 C12 -179.4(5) .
C1 C10 C15 C14 -179.5(5) .
C2 C1 C10 C11 -28.6(7) .
C2 C1 C10 C15 152.1(5) .
C2 C3 C4 C5 -165.5(5) .
C2 C3 C4 C9 16.5(7) .
C3 C4 C5 C6 -178.6(5) .
C3 C4 C9 C8 176.7(6) .
C4 C5 C6 C7 1.1(10) .
C5 C4 C9 C8 -1.3(9) .
C5 C6 C7 C8 0.0(11) .
C6 C7 C8 C9 -1.8(11) .
C7 C8 C9 C4 2.5(11) .
C9 C4 C5 C6 -0.5(9) .
C10 C1 C2 C3 -178.1(4) .
C10 C11 C12 C13 -0.2(9) .
C11 C10 C15 C14 1.1(8) .
C11 C12 C13 C14 -0.5(10) .
C12 C13 C14 C15 1.6(9) .
C13 C14 C15 C10 -1.9(9) .
C15 C10 C11 C12 -0.1(8) .
C16 C17 C18 O4 -9.7(9) .
C16 C17 C18 C19 169.2(5) .
C16 C25 C26 C27 178.6(5) .
C16 C25 C30 C29 -178.7(5) .
C17 C16 C25 C26 -147.1(5) .
C17 C16 C25 C30 33.1(7) .
C17 C18 C19 C20 -22.2(8) .
C17 C18 C19 C24 163.0(5) .
C18 C19 C20 C21 -174.1(5) .
C18 C19 C24 C23 175.2(6) .
C19 C20 C21 C22 -0.9(10) .
C20 C19 C24 C23 0.2(9) .
C20 C21 C22 C23 0.1(11) .
C21 C22 C23 C24 0.9(12) .
C22 C23 C24 C19 -1.0(11) .
C24 C19 C20 C21 0.8(9) .
C25 C16 C17 C18 -174.0(5) .
C25 C26 C27 C28 0.2(9) .
C26 C25 C30 C29 1.6(8) .
C26 C27 C28 C29 1.3(10) .
C27 C28 C29 C30 -1.4(10) .
C28 C29 C30 C25 -0.1(10) .
C30 C25 C26 C27 -1.6(8) .
C31 C32 C33 O6 -5.9(8) .
C31 C32 C33 C34 172.0(4) .
C31 C40 C41 C42 -177.6(5) .
C31 C40 C45 C44 176.9(5) .
C32 C31 C40 C41 -156.2(5) .
C32 C31 C40 C45 27.8(7) .
C32 C33 C34 C35 -24.4(6) .
C32 C33 C34 C39 158.6(5) .
C33 C34 C35 C36 -178.7(4) .
C33 C34 C39 C38 179.5(5) .
C34 C35 C36 C37 0.4(8) .
C35 C34 C39 C38 2.4(8) .
C35 C36 C37 C38 0.0(9) .
C36 C37 C38 C39 0.7(9) .
C37 C38 C39 C34 -2.0(9) .
C39 C34 C35 C36 -1.6(7) .
C40 C31 C32 C33 -172.4(5) .
C40 C41 C42 C43 1.9(10) .
C41 C40 C45 C44 0.9(8) .
C41 C42 C43 C44 -1.6(11) .
C42 C43 C44 C45 1.0(11) .
C43 C44 C45 C40 -0.7(9) .
C45 C40 C41 C42 -1.6(9) .
C46 N1 C52 C52 93.6(6) 2_766
C46 C47 C51 C50 -179.5(6) .
C47 N2 C48 C49 0.2(7) .
C48 N2 C47 C46 179.3(4) .
C48 N2 C47 C51 -1.5(7) .
C48 C49 C50 C51 -1.3(10) .
C49 C50 C51 C47 0.1(10) .
C52 N1 C46 C47 179.0(4) .
